data_7011966
loop_
_publ_author_name
'Vetrichelvan, Muthalagu'
'Lai, Yee-Hing'
'Fun Mok, Kum'

_publ_section_title
;
 A new NS4 quinquedentate macrocyclic ligand: synthesis, structure and
 properties of its Ni(ii), Pd(ii), Pt(ii), Cu(ii), Cu(i) and Ag(i)
 complexesPresented at ISMC-2001 held in Fukuoka, Japan from July
 15--20, 2001.Electronic supplementary information (ESI) available:
 synthetic scheme for macrocyclic complexes 12--17; views of 12, 15 and
 16; cyclic voltammograms of 13 and 14. See
 http://www.rsc.org/suppdata/dt/b2/b206182a/
;
_journal_issue 3
_journal_name_full 'Dalton Transactions'
_journal_page_first 295
_journal_paper_doi 10.1039/b206182a
_journal_year 2003
_chemical_formula_sum 'C19 H25 F12 N O P2 Pt S4'
_chemical_formula_weight 896.67
_space_group_IT_number 14
_symmetry_space_group_name_Hall '-P 2yn'
_symmetry_space_group_name_H-M 'P 1 21/n 1'
_atom_sites_solution_hydrogens geom
_atom_sites_solution_primary direct
_atom_sites_solution_secondary difmap
_audit_creation_method SHELXL-97
_cell_angle_alpha 90.00
_cell_angle_beta 91.3750(10)
_cell_angle_gamma 90.00
_cell_formula_units_Z 4
_cell_length_a 8.04370(10)
_cell_length_b 20.2495(2)
_cell_length_c 17.4965(3)
_cell_measurement_temperature 293(2)
_cell_volume 2849.03(7)
_computing_structure_refinement 'SHELXL-97 (Sheldrick, 1997)'
_computing_structure_solution 'SHELXS-97 (Sheldrick, 1990)'
_diffrn_ambient_temperature 293(2)
_diffrn_measured_fraction_theta_full 0.996
_diffrn_measured_fraction_theta_max 0.996
_diffrn_radiation_monochromator graphite
_diffrn_radiation_source 'fine-focus sealed tube'
_diffrn_radiation_type MoK\a
_diffrn_radiation_wavelength 0.71073
_diffrn_reflns_av_R_equivalents 0.0297
_diffrn_reflns_av_sigmaI/netI 0.0367
_diffrn_reflns_limit_h_max 9
_diffrn_reflns_limit_h_min -10
_diffrn_reflns_limit_k_max 21
_diffrn_reflns_limit_k_min -25
_diffrn_reflns_limit_l_max 21
_diffrn_reflns_limit_l_min -14
_diffrn_reflns_number 16298
_diffrn_reflns_theta_full 26.34
_diffrn_reflns_theta_max 26.34
_diffrn_reflns_theta_min 1.54
_exptl_absorpt_coefficient_mu 5.427
_exptl_crystal_density_diffrn 2.090
_exptl_crystal_density_method 'not measured'
_exptl_crystal_F_000 1736
_refine_diff_density_max 1.266
_refine_diff_density_min -1.031
_refine_diff_density_rms 0.107
_refine_ls_extinction_method none
_refine_ls_goodness_of_fit_ref 1.007
_refine_ls_hydrogen_treatment mixed
_refine_ls_matrix_type full
_refine_ls_number_parameters 356
_refine_ls_number_reflns 5785
_refine_ls_number_restraints 0
_refine_ls_restrained_S_all 1.007
_refine_ls_R_factor_all 0.0501
_refine_ls_R_factor_gt 0.0345
_refine_ls_shift/su_max 0.002
_refine_ls_shift/su_mean 0.000
_refine_ls_structure_factor_coef Fsqd
_refine_ls_weighting_details 'calc w=1/[\s^2^(Fo^2^)+(0.0429P)^2^+5.2691P] where P=(Fo^2^+2Fc^2^)/3'
_refine_ls_weighting_scheme calc
_refine_ls_wR_factor_gt 0.0817
_refine_ls_wR_factor_ref 0.0893
_reflns_number_gt 4559
_reflns_number_total 5785
_reflns_threshold_expression >2sigma(I)
_cod_data_source_file b206182a.txt
_cod_data_source_block kf14
_cod_database_code 7011966

loop_
_symmetry_equiv_pos_as_xyz
'x, y, z'
'-x+1/2, y+1/2, -z+1/2'
'-x, -y, -z'
'x-1/2, -y-1/2, z-1/2'

loop_
_atom_site_label
_atom_site_type_symbol
_atom_site_fract_x
_atom_site_fract_y
_atom_site_fract_z
_atom_site_U_iso_or_equiv
_atom_site_adp_type
_atom_site_occupancy
_atom_site_symmetry_multiplicity
_atom_site_calc_flag
_atom_site_refinement_flags
_atom_site_disorder_assembly
_atom_site_disorder_group
Pt Pt 0.64721(3) 0.678207(10) -0.248391(11) 0.04277(8) Uani 1 1 d . . .
C1 C 0.9379(10) 0.7663(4) -0.2126(5) 0.085(2) Uani 1 1 d . . .
H1A H 0.9984 0.8078 -0.2124 0.102 Uiso 1 1 calc R . .
H1B H 0.9714 0.7415 -0.1674 0.102 Uiso 1 1 calc R . .
S2 S 0.7131(3) 0.78233(8) -0.21204(10) 0.0666(5) Uani 1 1 d . . .
C3 C 0.6403(11) 0.7801(3) -0.1143(4) 0.077(2) Uani 1 1 d . . .
H3A H 0.7043 0.7486 -0.0839 0.092 Uiso 1 1 calc R . .
H3B H 0.6506 0.8233 -0.0906 0.092 Uiso 1 1 calc R . .
C4 C 0.4621(11) 0.7596(3) -0.1203(4) 0.079(2) Uani 1 1 d . . .
H4A H 0.4007 0.7923 -0.1501 0.095 Uiso 1 1 calc R . .
H4B H 0.4165 0.7589 -0.0695 0.095 Uiso 1 1 calc R . .
S5 S 0.43187(19) 0.67851(8) -0.16443(9) 0.0522(4) Uani 1 1 d . . .
C6 C 0.4960(7) 0.6272(3) -0.0819(3) 0.0487(13) Uani 1 1 d . . .
H6A H 0.6116 0.6362 -0.0688 0.058 Uiso 1 1 calc R . .
H6B H 0.4300 0.6390 -0.0383 0.058 Uiso 1 1 calc R . .
C7 C 0.4754(6) 0.5549(3) -0.0979(3) 0.0415(12) Uani 1 1 d . . .
C8 C 0.3167(7) 0.5305(4) -0.1146(3) 0.0581(16) Uani 1 1 d . . .
H8A H 0.2276 0.5597 -0.1181 0.070 Uiso 1 1 calc R . .
C9 C 0.2887(9) 0.4644(4) -0.1260(4) 0.071(2) Uani 1 1 d . . .
H9A H 0.1824 0.4495 -0.1388 0.085 Uiso 1 1 calc R . .
C10 C 0.4181(10) 0.4202(3) -0.1183(4) 0.0651(18) Uani 1 1 d . . .
H10A H 0.3994 0.3751 -0.1245 0.078 Uiso 1 1 calc R . .
C11 C 0.5770(8) 0.4437(3) -0.1012(3) 0.0530(14) Uani 1 1 d . . .
H11A H 0.6642 0.4137 -0.0960 0.064 Uiso 1 1 calc R . .
C12 C 0.6096(6) 0.5107(3) -0.0915(3) 0.0406(12) Uani 1 1 d . . .
C13 C 0.7855(6) 0.5330(3) -0.0774(3) 0.0465(13) Uani 1 1 d . . .
H13A H 0.8542 0.4947 -0.0663 0.056 Uiso 1 1 calc R . .
H13B H 0.7893 0.5612 -0.0325 0.056 Uiso 1 1 calc R . .
S14 S 0.87363(16) 0.57782(8) -0.15713(8) 0.0495(3) Uani 1 1 d . . .
C15 C 0.8515(8) 0.5193(3) -0.2346(3) 0.0621(17) Uani 1 1 d . . .
H15A H 0.9304 0.5312 -0.2733 0.074 Uiso 1 1 calc R . .
H15B H 0.8841 0.4762 -0.2151 0.074 Uiso 1 1 calc R . .
C16 C 0.6804(8) 0.5122(3) -0.2739(3) 0.0570(15) Uani 1 1 d . . .
H16A H 0.6029 0.4972 -0.2359 0.068 Uiso 1 1 calc R . .
H16B H 0.6877 0.4776 -0.3121 0.068 Uiso 1 1 calc R . .
S17 S 0.59256(18) 0.58461(8) -0.31989(8) 0.0490(3) Uani 1 1 d . . .
C18 C 0.7411(8) 0.6010(3) -0.3945(3) 0.0611(17) Uani 1 1 d . . .
H18A H 0.7852 0.5593 -0.4122 0.073 Uiso 1 1 calc R . .
H18B H 0.6830 0.6217 -0.4374 0.073 Uiso 1 1 calc R . .
C19 C 0.8837(8) 0.6446(3) -0.3693(4) 0.0596(16) Uani 1 1 d . . .
C20 C 1.0340(9) 0.6463(4) -0.4058(4) 0.078(2) Uani 1 1 d . . .
H20A H 1.0534 0.6180 -0.4465 0.094 Uiso 1 1 calc R . .
C21 C 1.1534(10) 0.6895(5) -0.3818(7) 0.102(3) Uani 1 1 d . . .
H21A H 1.2541 0.6911 -0.4067 0.123 Uiso 1 1 calc R . .
C22 C 1.1270(10) 0.7312(5) -0.3207(6) 0.087(3) Uani 1 1 d . . .
H22A H 1.2087 0.7612 -0.3051 0.105 Uiso 1 1 calc R . .
C23 C 0.9761(8) 0.7279(3) -0.2827(4) 0.0655(18) Uani 1 1 d . . .
N24 N 0.8581(6) 0.6844(2) -0.3089(3) 0.0510(12) Uani 1 1 d . . .
P1 P 0.04957(19) 0.69995(8) 0.03726(9) 0.0519(4) Uani 1 1 d . . .
F1 F 0.0981(9) 0.7113(5) -0.0469(3) 0.178(3) Uani 1 1 d . . .
F2 F 0.0215(6) 0.7750(3) 0.0494(5) 0.169(3) Uani 1 1 d . . .
F3 F -0.0004(10) 0.6896(5) 0.1197(3) 0.191(4) Uani 1 1 d . . .
F4 F 0.0763(7) 0.6252(3) 0.0261(5) 0.152(3) Uani 1 1 d . . .
F5 F 0.2389(5) 0.7097(2) 0.0621(3) 0.0960(15) Uani 1 1 d . . .
F6 F -0.1400(5) 0.6904(2) 0.0113(3) 0.0914(14) Uani 1 1 d . . .
P2 P 0.2150(2) 0.44319(9) -0.37382(10) 0.0614(4) Uani 1 1 d . . .
F7 F 0.3648(11) 0.4121(5) -0.3348(5) 0.210(4) Uani 1 1 d . . .
F8 F 0.3283(9) 0.4786(3) -0.4316(3) 0.151(3) Uani 1 1 d . . .
F9 F 0.0634(11) 0.4767(5) -0.4120(6) 0.213(4) Uani 1 1 d . . .
F10 F 0.0983(10) 0.4082(3) -0.3177(3) 0.159(3) Uani 1 1 d . . .
F11 F 0.2298(6) 0.5021(2) -0.3170(3) 0.1056(17) Uani 1 1 d . . .
F12 F 0.1990(9) 0.3842(3) -0.4319(3) 0.145(3) Uani 1 1 d . . .
O1 O 0.3306(14) 0.5862(6) -0.5399(7) 0.210(5) Uiso 1 1 d . . .

loop_
_atom_site_aniso_label
_atom_site_aniso_U_11
_atom_site_aniso_U_22
_atom_site_aniso_U_33
_atom_site_aniso_U_23
_atom_site_aniso_U_13
_atom_site_aniso_U_12
Pt 0.04904(13) 0.04115(13) 0.03810(12) 0.00410(9) 0.00087(8) 0.00024(9)
C1 0.097(6) 0.071(5) 0.086(5) 0.018(4) -0.029(4) -0.036(4)
S2 0.0996(13) 0.0400(9) 0.0598(10) 0.0066(7) -0.0115(9) -0.0033(8)
C3 0.130(7) 0.041(4) 0.059(4) -0.008(3) -0.004(4) 0.008(4)
C4 0.126(7) 0.046(4) 0.066(4) -0.001(3) 0.018(4) 0.036(4)
S5 0.0555(8) 0.0522(9) 0.0491(8) 0.0078(6) 0.0077(6) 0.0213(7)
C6 0.050(3) 0.058(4) 0.038(3) 0.004(2) 0.009(2) 0.018(3)
C7 0.042(3) 0.051(3) 0.032(3) 0.003(2) 0.008(2) 0.005(2)
C8 0.035(3) 0.079(5) 0.061(4) 0.015(3) 0.006(3) -0.002(3)
C9 0.061(4) 0.095(6) 0.057(4) 0.009(4) -0.004(3) -0.027(4)
C10 0.091(5) 0.053(4) 0.051(4) 0.005(3) 0.004(3) -0.016(4)
C11 0.061(4) 0.053(4) 0.045(3) 0.013(3) 0.007(3) 0.007(3)
C12 0.039(3) 0.048(3) 0.035(3) 0.010(2) 0.003(2) 0.003(2)
C13 0.043(3) 0.050(3) 0.046(3) 0.008(2) -0.003(2) 0.009(2)
S14 0.0335(7) 0.0599(9) 0.0553(8) 0.0062(7) 0.0021(6) 0.0009(6)
C15 0.073(4) 0.060(4) 0.055(4) 0.002(3) 0.018(3) 0.018(3)
C16 0.081(4) 0.047(4) 0.043(3) -0.005(3) 0.007(3) -0.001(3)
S17 0.0512(8) 0.0564(9) 0.0396(7) -0.0025(6) 0.0018(6) -0.0079(6)
C18 0.076(4) 0.070(5) 0.038(3) 0.004(3) 0.012(3) -0.004(3)
C19 0.065(4) 0.063(4) 0.051(4) 0.019(3) 0.015(3) 0.003(3)
C20 0.069(5) 0.082(5) 0.086(5) 0.027(4) 0.035(4) 0.008(4)
C21 0.060(5) 0.120(9) 0.128(9) 0.060(7) 0.032(5) -0.003(5)
C22 0.060(5) 0.090(6) 0.112(7) 0.046(5) -0.010(4) -0.020(4)
C23 0.070(4) 0.051(4) 0.075(4) 0.031(3) -0.014(3) -0.016(3)
N24 0.048(3) 0.051(3) 0.053(3) 0.019(2) 0.000(2) -0.007(2)
P1 0.0456(8) 0.0519(9) 0.0581(9) -0.0112(7) -0.0019(7) 0.0049(7)
F1 0.130(5) 0.329(11) 0.076(4) 0.032(5) 0.007(3) -0.034(6)
F2 0.078(3) 0.067(4) 0.363(11) -0.062(5) 0.001(5) 0.010(3)
F3 0.160(6) 0.341(12) 0.072(4) 0.006(5) 0.002(4) -0.101(7)
F4 0.099(4) 0.062(3) 0.291(8) -0.042(4) -0.088(5) 0.024(3)
F5 0.055(2) 0.092(3) 0.141(4) -0.029(3) -0.017(2) 0.001(2)
F6 0.058(2) 0.082(3) 0.132(4) -0.012(3) -0.024(2) 0.006(2)
P2 0.0777(12) 0.0522(10) 0.0548(9) -0.0064(7) 0.0151(8) -0.0129(8)
F7 0.215(8) 0.230(10) 0.181(7) -0.020(6) -0.050(6) 0.138(7)
F8 0.232(7) 0.103(4) 0.123(4) -0.021(3) 0.097(5) -0.076(5)
F9 0.177(7) 0.233(10) 0.224(9) -0.017(7) -0.099(7) 0.048(7)
F10 0.247(8) 0.103(4) 0.134(5) -0.049(4) 0.118(5) -0.092(5)
F11 0.124(4) 0.085(3) 0.110(4) -0.042(3) 0.036(3) -0.039(3)
F12 0.275(8) 0.080(4) 0.083(3) -0.033(3) 0.079(4) -0.074(4)

loop_
_atom_type_symbol
_atom_type_description
_atom_type_scat_dispersion_real
_atom_type_scat_dispersion_imag
_atom_type_scat_source
C C 0.0033 0.0016 'International Tables Vol C Tables 4.2.6.8 and 6.1.1.4'
H H 0.0000 0.0000 'International Tables Vol C Tables 4.2.6.8 and 6.1.1.4'
N N 0.0061 0.0033 'International Tables Vol C Tables 4.2.6.8 and 6.1.1.4'
F F 0.0171 0.0103 'International Tables Vol C Tables 4.2.6.8 and 6.1.1.4'
P P 0.1023 0.0942 'International Tables Vol C Tables 4.2.6.8 and 6.1.1.4'
S S 0.1246 0.1234 'International Tables Vol C Tables 4.2.6.8 and 6.1.1.4'
Pt Pt -1.7033 8.3905 'International Tables Vol C Tables 4.2.6.8 and 6.1.1.4'
O O 0.0106 0.0060 'International Tables Vol C Tables 4.2.6.8 and 6.1.1.4'

loop_
_geom_angle_atom_site_label_1
_geom_angle_atom_site_label_2
_geom_angle_atom_site_label_3
_geom_angle
_geom_angle_site_symmetry_1
_geom_angle_site_symmetry_3
_geom_angle_publ_flag
N24 Pt S2 84.03(15) . . ?
N24 Pt S5 171.07(15) . . ?
S2 Pt S5 89.59(7) . . ?
N24 Pt S17 85.31(15) . . ?
S2 Pt S17 163.45(6) . . ?
S5 Pt S17 102.24(5) . . ?
C23 C1 S2 108.6(5) . . ?
C3 S2 C1 109.8(4) . . ?
C3 S2 Pt 99.3(2) . . ?
C1 S2 Pt 93.3(3) . . ?
C4 C3 S2 105.7(5) . . ?
C3 C4 S5 113.4(5) . . ?
C4 S5 C6 98.3(3) . . ?
C4 S5 Pt 100.2(3) . . ?
C6 S5 Pt 107.36(18) . . ?
C7 C6 S5 112.1(4) . . ?
C8 C7 C12 119.3(6) . . ?
C8 C7 C6 118.8(5) . . ?
C12 C7 C6 121.8(5) . . ?
C9 C8 C7 121.5(6) . . ?
C8 C9 C10 120.0(6) . . ?
C9 C10 C11 119.1(7) . . ?
C10 C11 C12 122.0(6) . . ?
C11 C12 C7 118.0(5) . . ?
C11 C12 C13 119.2(5) . . ?
C7 C12 C13 122.7(5) . . ?
C12 C13 S14 114.0(4) . . ?
C15 S14 C13 102.4(3) . . ?
C16 C15 S14 118.0(4) . . ?
C15 C16 S17 117.5(5) . . ?
C16 S17 C18 102.2(3) . . ?
C16 S17 Pt 111.0(2) . . ?
C18 S17 Pt 96.8(2) . . ?
C19 C18 S17 113.9(4) . . ?
N24 C19 C20 120.0(7) . . ?
N24 C19 C18 116.8(5) . . ?
C20 C19 C18 123.2(7) . . ?
C21 C20 C19 119.5(8) . . ?
C20 C21 C22 120.9(8) . . ?
C21 C22 C23 119.2(8) . . ?
N24 C23 C22 118.4(7) . . ?
N24 C23 C1 117.2(6) . . ?
C22 C23 C1 124.3(7) . . ?
C19 N24 C23 122.1(6) . . ?
C19 N24 Pt 121.2(4) . . ?
C23 N24 Pt 116.6(5) . . ?
F3 P1 F4 91.5(5) . . ?
F3 P1 F1 179.0(5) . . ?
F4 P1 F1 89.2(5) . . ?
F3 P1 F2 87.8(5) . . ?
F4 P1 F2 179.3(5) . . ?
F1 P1 F2 91.4(5) . . ?
F3 P1 F5 91.8(4) . . ?
F4 P1 F5 91.2(3) . . ?
F1 P1 F5 88.8(3) . . ?
F2 P1 F5 89.0(3) . . ?
F3 P1 F6 88.9(4) . . ?
F4 P1 F6 88.8(3) . . ?
F1 P1 F6 90.5(3) . . ?
F2 P1 F6 90.9(3) . . ?
F5 P1 F6 179.3(3) . . ?
F7 P2 F9 178.3(5) . . ?
F7 P2 F10 90.7(5) . . ?
F9 P2 F10 89.5(5) . . ?
F7 P2 F8 90.7(5) . . ?
F9 P2 F8 89.1(5) . . ?
F10 P2 F8 178.5(5) . . ?
F7 P2 F11 89.1(4) . . ?
F9 P2 F11 89.2(4) . . ?
F10 P2 F11 89.1(3) . . ?
F8 P2 F11 91.4(3) . . ?
F7 P2 F12 91.5(5) . . ?
F9 P2 F12 90.1(5) . . ?
F10 P2 F12 91.1(3) . . ?
F8 P2 F12 88.3(3) . . ?
F11 P2 F12 179.3(4) . . ?

loop_
_geom_bond_atom_site_label_1
_geom_bond_atom_site_label_2
_geom_bond_distance
_geom_bond_site_symmetry_2
_geom_bond_publ_flag
Pt N24 2.025(5) . ?
Pt S2 2.2616(17) . ?
Pt S5 2.2979(15) . ?
Pt S17 2.3074(15) . ?
C1 C23 1.491(11) . ?
C1 S2 1.837(8) . ?
S2 C3 1.822(7) . ?
C3 C4 1.493(11) . ?
C4 S5 1.829(7) . ?
S5 C6 1.843(5) . ?
C6 C7 1.498(8) . ?
C7 C8 1.394(8) . ?
C7 C12 1.405(7) . ?
C8 C9 1.370(10) . ?
C9 C10 1.377(10) . ?
C10 C11 1.390(9) . ?
C11 C12 1.391(8) . ?
C12 C13 1.500(7) . ?
C13 S14 1.822(5) . ?
S14 C15 1.807(7) . ?
C15 C16 1.531(8) . ?
C16 S17 1.809(6) . ?
S17 C18 1.821(6) . ?
C18 C19 1.505(9) . ?
C19 N24 1.348(8) . ?
C19 C20 1.382(9) . ?
C20 C21 1.359(13) . ?
C21 C22 1.382(13) . ?
C22 C23 1.400(10) . ?
C23 N24 1.366(8) . ?
P1 F3 1.522(6) . ?
P1 F4 1.542(5) . ?
P1 F1 1.549(6) . ?
P1 F2 1.553(5) . ?
P1 F5 1.586(4) . ?
P1 F6 1.592(4) . ?
P2 F7 1.508(7) . ?
P2 F9 1.534(7) . ?
P2 F10 1.546(5) . ?
P2 F8 1.554(5) . ?
P2 F11 1.556(4) . ?
P2 F12 1.572(5) . ?
